data_7005120
loop_
_publ_author_name
'Braun, Leonie'
'Liptau, Patrick'
'Kehr, Gerald'
'Ugolotti, Juri'
'Fr\"ohlich, Roland'
'Erker, Gerhard'

_publ_section_title
;
 Bis(diphenylphosphino)acetonitrile: synthesis, ligand properties and
 application in catalytic carbon-carbon coupling.
;
_journal_issue 14
_journal_name_full 'Dalton transactions (Cambridge, England : 2003)'
_journal_page_first 1409
_journal_page_last 1415
_journal_paper_doi 10.1039/b616847g
_journal_year 2007
_chemical_formula_sum 'C28 H25 Cl6 N P2 Pd'
_chemical_formula_weight 756.53
_chemical_name_systematic
;
?
;
_space_group_IT_number 15
_symmetry_cell_setting monoclinic
_symmetry_space_group_name_Hall '-C 2yc'
_symmetry_space_group_name_H-M 'C 1 2/c 1'
_atom_sites_solution_hydrogens geom
_atom_sites_solution_primary direct
_atom_sites_solution_secondary difmap
_audit_creation_method SHELXL-97
_cell_angle_alpha 90.00
_cell_angle_beta 113.07(1)
_cell_angle_gamma 90.00
_cell_formula_units_Z 8
_cell_length_a 25.646(1)
_cell_length_b 13.888(1)
_cell_length_c 19.939(1)
_cell_measurement_temperature 198(2)
_cell_volume 6533.8(8)
_computing_cell_refinement 'Collect (Nonius B.V., 1998)'
_computing_data_collection 'Collect (Nonius B.V., 1998)'
_computing_data_reduction 'Denzo-SMN (Otwinowski & Minor, 1997)'
_computing_molecular_graphics 'SCHAKAL (Keller, 1997)'
_computing_publication_material 'SHELXL-97 (Sheldrick, 1997)'
_computing_structure_refinement 'SHELXL-97 (Sheldrick, 1997)'
_computing_structure_solution 'SHELXS-97 (Sheldrick, 1990)'
_diffrn_ambient_temperature 198(2)
_diffrn_measured_fraction_theta_full 0.995
_diffrn_measured_fraction_theta_max 0.995
_diffrn_measurement_device_type 'Nonius KappaCCD'
_diffrn_measurement_method '\w and \f scans'
_diffrn_radiation_monochromator graphite
_diffrn_radiation_source 'rotating anode Nonius FR591'
_diffrn_radiation_type MoK\a
_diffrn_radiation_wavelength 0.71073
_diffrn_reflns_av_R_equivalents 0.0488
_diffrn_reflns_av_sigmaI/netI 0.0609
_diffrn_reflns_limit_h_max 25
_diffrn_reflns_limit_h_min -33
_diffrn_reflns_limit_k_max 16
_diffrn_reflns_limit_k_min -18
_diffrn_reflns_limit_l_max 26
_diffrn_reflns_limit_l_min -23
_diffrn_reflns_number 21052
_diffrn_reflns_theta_full 27.90
_diffrn_reflns_theta_max 27.90
_diffrn_reflns_theta_min 1.70
_exptl_absorpt_coefficient_mu 1.176
_exptl_absorpt_correction_T_max 0.7988
_exptl_absorpt_correction_T_min 0.7192
_exptl_absorpt_correction_type multi-scan
_exptl_absorpt_process_details 'SORTAV (Blessing, 1995 & 1997)'
_exptl_crystal_colour 'light yellow'
_exptl_crystal_density_diffrn 1.538
_exptl_crystal_density_method 'not measured'
_exptl_crystal_description block
_exptl_crystal_F_000 3024
_exptl_crystal_size_max 0.30
_exptl_crystal_size_mid 0.20
_exptl_crystal_size_min 0.20
_refine_diff_density_max 2.005
_refine_diff_density_min -1.335
_refine_diff_density_rms 0.127
_refine_ls_extinction_method none
_refine_ls_goodness_of_fit_ref 1.026
_refine_ls_hydrogen_treatment riding
_refine_ls_matrix_type full
_refine_ls_number_parameters 333
_refine_ls_number_reflns 7780
_refine_ls_number_restraints 0
_refine_ls_restrained_S_all 1.026
_refine_ls_R_factor_all 0.0916
_refine_ls_R_factor_gt 0.0597
_refine_ls_shift/su_max 0.001
_refine_ls_shift/su_mean 0.000
_refine_ls_structure_factor_coef Fsqd
_refine_ls_weighting_details 'calc w=1/[\s^2^(Fo^2^)+(0.0989P)^2^+24.3753P] where P=(Fo^2^+2Fc^2^)/3'
_refine_ls_weighting_scheme calc
_refine_ls_wR_factor_gt 0.1636
_refine_ls_wR_factor_ref 0.1837
_reflns_number_gt 5401
_reflns_number_total 7780
_reflns_threshold_expression >2sigma(I)
_cod_data_source_file b616847g.txt
_cod_data_source_block erk2624
_cod_original_cell_volume 6533.8(6)
_cod_original_sg_symbol_H-M C2/c
_cod_database_code 7005120

loop_
_symmetry_equiv_pos_as_xyz
'x, y, z'
'-x, y, -z+1/2'
'x+1/2, y+1/2, z'
'-x+1/2, y+1/2, -z+1/2'
'-x, -y, -z'
'x, -y, z-1/2'
'-x+1/2, -y+1/2, -z'
'x+1/2, -y+1/2, z-1/2'

loop_
_atom_site_label
_atom_site_type_symbol
_atom_site_fract_x
_atom_site_fract_y
_atom_site_fract_z
_atom_site_U_iso_or_equiv
_atom_site_adp_type
_atom_site_occupancy
_atom_site_symmetry_multiplicity
_atom_site_calc_flag
_atom_site_refinement_flags
_atom_site_disorder_assembly
_atom_site_disorder_group
Pd Pd 0.217186(16) 0.89794(3) 0.236782(19) 0.03101(14) Uani 1 1 d . . .
Cl1 Cl 0.18607(6) 0.79675(9) 0.30857(7) 0.0393(3) Uani 1 1 d . . .
Cl2 Cl 0.17852(7) 0.80054(10) 0.13201(7) 0.0442(3) Uani 1 1 d . . .
C1 C 0.2632(2) 1.1019(4) 0.2588(3) 0.0326(10) Uani 1 1 d . . .
H1 H 0.3013 1.1335 0.2773 0.039 Uiso 1 1 calc R . .
C2 C 0.2160(2) 1.1690(4) 0.2350(3) 0.0359(11) Uani 1 1 d . . .
N3 N 0.1777(2) 1.2191(4) 0.2149(3) 0.0518(12) Uani 1 1 d . . .
P1 P 0.25307(6) 1.00918(9) 0.18658(7) 0.0320(3) Uani 1 1 d . . .
C11 C 0.2099(2) 1.0578(4) 0.0987(3) 0.0379(12) Uani 1 1 d . . .
C12 C 0.2345(3) 1.1046(4) 0.0567(3) 0.0459(14) Uani 1 1 d . . .
H12 H 0.2744 1.1124 0.0746 0.055 Uiso 1 1 calc R . .
C13 C 0.2005(3) 1.1395(5) -0.0109(3) 0.0583(17) Uani 1 1 d . . .
H13 H 0.2170 1.1706 -0.0402 0.070 Uiso 1 1 calc R . .
C14 C 0.1430(4) 1.1295(5) -0.0360(3) 0.063(2) Uani 1 1 d . . .
H14 H 0.1198 1.1540 -0.0827 0.076 Uiso 1 1 calc R . .
C15 C 0.1182(3) 1.0848(5) 0.0053(3) 0.0587(17) Uani 1 1 d . . .
H15 H 0.0782 1.0790 -0.0128 0.070 Uiso 1 1 calc R . .
C16 C 0.1513(3) 1.0480(4) 0.0732(3) 0.0476(14) Uani 1 1 d . . .
H16 H 0.1344 1.0165 0.1018 0.057 Uiso 1 1 calc R . .
C21 C 0.3218(2) 0.9831(4) 0.1877(3) 0.0381(12) Uani 1 1 d . . .
C22 C 0.3317(3) 0.8919(4) 0.1668(3) 0.0483(14) Uani 1 1 d . . .
H22 H 0.3034 0.8434 0.1560 0.058 Uiso 1 1 calc R . .
C23 C 0.3828(3) 0.8718(5) 0.1618(4) 0.0642(19) Uani 1 1 d . . .
H23 H 0.3893 0.8098 0.1464 0.077 Uiso 1 1 calc R . .
C24 C 0.4245(3) 0.9414(6) 0.1791(5) 0.070(2) Uani 1 1 d . . .
H24 H 0.4598 0.9267 0.1766 0.084 Uiso 1 1 calc R . .
C25 C 0.4152(3) 1.0297(6) 0.1993(5) 0.079(2) Uani 1 1 d . . .
H25 H 0.4438 1.0774 0.2097 0.095 Uiso 1 1 calc R . .
C26 C 0.3647(3) 1.0527(5) 0.2052(4) 0.0577(17) Uani 1 1 d . . .
H26 H 0.3592 1.1149 0.2210 0.069 Uiso 1 1 calc R . .
P2 P 0.25460(6) 1.00949(9) 0.32235(7) 0.0317(3) Uani 1 1 d . . .
C31 C 0.2117(2) 1.0582(4) 0.3674(3) 0.0379(12) Uani 1 1 d . . .
C32 C 0.1530(3) 1.0501(5) 0.3338(3) 0.0482(14) Uani 1 1 d . . .
H32 H 0.1361 1.0190 0.2879 0.058 Uiso 1 1 calc R . .
C33 C 0.1196(3) 1.0872(5) 0.3670(4) 0.0605(18) Uani 1 1 d . . .
H33 H 0.0795 1.0823 0.3441 0.073 Uiso 1 1 calc R . .
C34 C 0.1451(3) 1.1322(5) 0.4346(4) 0.0593(18) Uani 1 1 d . . .
H34 H 0.1221 1.1580 0.4578 0.071 Uiso 1 1 calc R . .
C35 C 0.2023(3) 1.1397(5) 0.4678(4) 0.0589(18) Uani 1 1 d . . .
H35 H 0.2189 1.1701 0.5141 0.071 Uiso 1 1 calc R . .
C36 C 0.2366(3) 1.1038(4) 0.4351(3) 0.0496(14) Uani 1 1 d . . .
H36 H 0.2766 1.1099 0.4583 0.059 Uiso 1 1 calc R . .
C41 C 0.3240(2) 0.9851(4) 0.3910(3) 0.0363(11) Uani 1 1 d . . .
C42 C 0.3653(3) 1.0552(5) 0.4167(4) 0.0592(17) Uani 1 1 d . . .
H42 H 0.3586 1.1177 0.3957 0.071 Uiso 1 1 calc R . .
C43 C 0.4167(3) 1.0342(6) 0.4736(5) 0.081(3) Uani 1 1 d . . .
H43 H 0.4452 1.0823 0.4908 0.098 Uiso 1 1 calc R . .
C44 C 0.4266(3) 0.9448(6) 0.5048(4) 0.073(2) Uani 1 1 d . . .
H44 H 0.4616 0.9314 0.5441 0.087 Uiso 1 1 calc R . .
C45 C 0.3858(3) 0.8741(5) 0.4794(4) 0.0623(18) Uani 1 1 d . . .
H45 H 0.3928 0.8119 0.5010 0.075 Uiso 1 1 calc R . .
C46 C 0.3343(3) 0.8937(4) 0.4223(3) 0.0490(14) Uani 1 1 d . . .
H46 H 0.3062 0.8450 0.4047 0.059 Uiso 1 1 calc R . .
C51 C -0.0430(6) 1.2213(11) 0.3876(7) 0.136(4) Uiso 1 1 d . . .
H51A H -0.0616 1.2836 0.3884 0.163 Uiso 1 1 calc R . .
H51B H -0.0712 1.1695 0.3806 0.163 Uiso 1 1 calc R . .
Cl52 Cl -0.02168(19) 1.2206(4) 0.3153(3) 0.192(2) Uani 1 1 d . . .
Cl53 Cl 0.00998(16) 1.2058(4) 0.4650(2) 0.186(2) Uani 1 1 d . . .
C61 C -0.0512(5) 1.1768(8) -0.1738(6) 0.103(3) Uiso 1 1 d . . .
H61A H -0.0740 1.1836 -0.2267 0.124 Uiso 1 1 calc R . .
H61B H -0.0766 1.1907 -0.1483 0.124 Uiso 1 1 calc R . .
Cl62 Cl -0.02944(15) 1.0589(3) -0.1568(2) 0.1579(16) Uani 1 1 d . . .
Cl63 Cl 0.00096(15) 1.2618(2) -0.14874(18) 0.1353(12) Uani 1 1 d . . .

loop_
_atom_site_aniso_label
_atom_site_aniso_U_11
_atom_site_aniso_U_22
_atom_site_aniso_U_33
_atom_site_aniso_U_23
_atom_site_aniso_U_13
_atom_site_aniso_U_12
Pd 0.0396(2) 0.0267(2) 0.0281(2) -0.00069(15) 0.01460(16) -0.00265(16)
Cl1 0.0534(8) 0.0334(7) 0.0360(6) 0.0004(5) 0.0227(6) -0.0059(6)
Cl2 0.0661(9) 0.0348(7) 0.0302(6) -0.0045(5) 0.0172(6) -0.0072(6)
C1 0.040(3) 0.027(2) 0.031(2) 0.002(2) 0.015(2) -0.002(2)
C2 0.048(3) 0.031(3) 0.031(2) 0.002(2) 0.019(2) 0.002(2)
N3 0.059(3) 0.050(3) 0.048(3) 0.005(2) 0.023(3) 0.010(3)
P1 0.0394(7) 0.0288(6) 0.0298(6) 0.0012(5) 0.0157(5) -0.0005(5)
C11 0.050(3) 0.032(3) 0.029(2) -0.001(2) 0.012(2) 0.000(2)
C12 0.062(4) 0.044(3) 0.032(3) 0.006(2) 0.018(3) 0.000(3)
C13 0.089(5) 0.049(4) 0.040(3) 0.009(3) 0.029(3) 0.001(4)
C14 0.096(6) 0.042(4) 0.034(3) 0.001(3) 0.005(3) 0.012(4)
C15 0.057(4) 0.061(4) 0.043(3) -0.001(3) 0.004(3) 0.008(3)
C16 0.048(3) 0.044(3) 0.047(3) 0.002(3) 0.015(3) 0.005(3)
C21 0.045(3) 0.032(3) 0.039(3) 0.002(2) 0.018(2) 0.004(2)
C22 0.056(4) 0.035(3) 0.059(4) -0.005(3) 0.027(3) 0.001(3)
C23 0.065(4) 0.048(4) 0.090(5) -0.007(4) 0.041(4) 0.013(3)
C24 0.058(4) 0.063(5) 0.102(6) -0.004(4) 0.046(4) 0.011(4)
C25 0.062(5) 0.061(5) 0.132(8) -0.016(5) 0.057(5) -0.010(4)
C26 0.052(4) 0.038(3) 0.092(5) -0.008(3) 0.037(4) -0.005(3)
P2 0.0389(7) 0.0282(6) 0.0278(6) -0.0001(5) 0.0128(5) -0.0008(5)
C31 0.052(3) 0.030(3) 0.038(3) 0.003(2) 0.024(2) 0.004(2)
C32 0.050(3) 0.048(4) 0.049(3) -0.001(3) 0.021(3) 0.002(3)
C33 0.057(4) 0.054(4) 0.085(5) 0.008(4) 0.044(4) 0.006(3)
C34 0.088(5) 0.043(3) 0.067(4) 0.003(3) 0.053(4) 0.008(4)
C35 0.088(5) 0.054(4) 0.049(4) -0.004(3) 0.042(4) 0.004(4)
C36 0.062(4) 0.045(3) 0.045(3) -0.008(3) 0.025(3) -0.002(3)
C41 0.041(3) 0.031(3) 0.036(3) 0.000(2) 0.015(2) 0.003(2)
C42 0.048(4) 0.042(4) 0.068(4) 0.002(3) 0.000(3) -0.002(3)
C43 0.057(5) 0.064(5) 0.089(6) 0.016(4) -0.008(4) -0.016(4)
C44 0.055(4) 0.060(5) 0.078(5) 0.021(4) -0.001(4) 0.010(4)
C45 0.058(4) 0.051(4) 0.068(4) 0.023(3) 0.013(3) 0.009(3)
C46 0.053(4) 0.039(3) 0.050(3) 0.007(3) 0.014(3) -0.002(3)
Cl52 0.139(3) 0.245(5) 0.187(4) 0.079(4) 0.058(3) 0.021(3)
Cl53 0.102(2) 0.298(6) 0.153(3) -0.015(4) 0.045(2) 0.000(3)
Cl62 0.113(2) 0.105(2) 0.186(3) -0.028(2) -0.016(2) 0.0015(19)
Cl63 0.130(3) 0.116(2) 0.120(2) 0.0032(18) 0.0046(19) -0.045(2)

loop_
_atom_type_symbol
_atom_type_description
_atom_type_scat_dispersion_real
_atom_type_scat_dispersion_imag
_atom_type_scat_source
C C 0.0033 0.0016 'International Tables Vol C Tables 4.2.6.8 and 6.1.1.4'
H H 0.0000 0.0000 'International Tables Vol C Tables 4.2.6.8 and 6.1.1.4'
N N 0.0061 0.0033 'International Tables Vol C Tables 4.2.6.8 and 6.1.1.4'
P P 0.1023 0.0942 'International Tables Vol C Tables 4.2.6.8 and 6.1.1.4'
Cl Cl 0.1484 0.1585 'International Tables Vol C Tables 4.2.6.8 and 6.1.1.4'
Pd Pd -0.9988 1.0072 'International Tables Vol C Tables 4.2.6.8 and 6.1.1.4'

loop_
_geom_angle_atom_site_label_1
_geom_angle_atom_site_label_2
_geom_angle_atom_site_label_3
_geom_angle
_geom_angle_site_symmetry_1
_geom_angle_site_symmetry_3
_geom_angle_publ_flag
P2 Pd P1 74.43(5) . . ?
P2 Pd Cl2 170.00(5) . . ?
P1 Pd Cl2 95.98(5) . . ?
P2 Pd Cl1 95.53(5) . . ?
P1 Pd Cl1 169.94(5) . . ?
Cl2 Pd Cl1 94.08(5) . . ?
C2 C1 P1 110.1(4) . . ?
C2 C1 P2 110.8(4) . . ?
P1 C1 P2 91.8(2) . . ?
N3 C2 C1 177.5(6) . . ?
C21 P1 C11 108.4(3) . . ?
C21 P1 C1 106.9(3) . . ?
C11 P1 C1 109.7(2) . . ?
C21 P1 Pd 115.62(18) . . ?
C11 P1 Pd 119.60(19) . . ?
C1 P1 Pd 95.09(16) . . ?
C21 P1 P2 111.18(18) . . ?
C11 P1 P2 137.76(19) . . ?
C1 P1 P2 44.16(15) . . ?
Pd P1 P2 52.75(4) . . ?
C12 C11 C16 120.3(5) . . ?
C12 C11 P1 120.7(4) . . ?
C16 C11 P1 118.9(4) . . ?
C13 C12 C11 119.4(6) . . ?
C14 C13 C12 120.2(6) . . ?
C13 C14 C15 120.9(6) . . ?
C14 C15 C16 120.3(7) . . ?
C15 C16 C11 118.9(6) . . ?
C22 C21 C26 119.0(5) . . ?
C22 C21 P1 118.4(4) . . ?
C26 C21 P1 122.5(4) . . ?
C23 C22 C21 119.8(6) . . ?
C24 C23 C22 120.2(6) . . ?
C25 C24 C23 120.3(7) . . ?
C24 C25 C26 121.3(7) . . ?
C25 C26 C21 119.3(6) . . ?
C41 P2 C31 107.8(2) . . ?
C41 P2 C1 107.4(2) . . ?
C31 P2 C1 109.6(2) . . ?
C41 P2 Pd 116.91(18) . . ?
C31 P2 Pd 118.62(19) . . ?
C1 P2 Pd 95.03(16) . . ?
C41 P2 P1 112.62(17) . . ?
C31 P2 P1 136.90(18) . . ?
C1 P2 P1 44.03(15) . . ?
Pd P2 P1 52.82(4) . . ?
C32 C31 C36 119.9(5) . . ?
C32 C31 P2 119.1(4) . . ?
C36 C31 P2 120.9(5) . . ?
C33 C32 C31 120.0(6) . . ?
C32 C33 C34 119.4(7) . . ?
C35 C34 C33 120.9(6) . . ?
C34 C35 C36 120.7(6) . . ?
C35 C36 C31 119.2(6) . . ?
C42 C41 C46 119.6(5) . . ?
C42 C41 P2 122.3(4) . . ?
C46 C41 P2 117.9(4) . . ?
C41 C42 C43 119.9(6) . . ?
C44 C43 C42 120.6(7) . . ?
C43 C44 C45 120.1(7) . . ?
C44 C45 C46 120.1(6) . . ?
C45 C46 C41 119.8(6) . . ?
Cl53 C51 Cl52 111.8(8) . . ?
Cl63 C61 Cl62 116.4(6) . . ?

loop_
_geom_bond_atom_site_label_1
_geom_bond_atom_site_label_2
_geom_bond_distance
_geom_bond_site_symmetry_2
_geom_bond_publ_flag
Pd P2 2.2245(13) . ?
Pd P1 2.2266(13) . ?
Pd Cl2 2.3566(13) . ?
Pd Cl1 2.3569(13) . ?
C1 C2 1.452(8) . ?
C1 P1 1.872(5) . ?
C1 P2 1.876(5) . ?
C2 N3 1.141(7) . ?
P1 C21 1.790(6) . ?
P1 C11 1.798(5) . ?
P1 P2 2.6920(17) . ?
C11 C12 1.391(8) . ?
C11 C16 1.391(8) . ?
C12 C13 1.375(9) . ?
C13 C14 1.366(10) . ?
C14 C15 1.368(11) . ?
C15 C16 1.383(9) . ?
C21 C22 1.388(8) . ?
C21 C26 1.402(8) . ?
C22 C23 1.383(9) . ?
C23 C24 1.380(11) . ?
C24 C25 1.340(10) . ?
C25 C26 1.382(9) . ?
P2 C41 1.802(5) . ?
P2 C31 1.803(5) . ?
C31 C32 1.391(8) . ?
C31 C36 1.400(8) . ?
C32 C33 1.371(9) . ?
C33 C34 1.395(11) . ?
C34 C35 1.357(10) . ?
C35 C36 1.376(9) . ?
C41 C42 1.381(8) . ?
C41 C46 1.393(8) . ?
C42 C43 1.392(9) . ?
C43 C44 1.368(10) . ?
C44 C45 1.379(10) . ?
C45 C46 1.392(9) . ?
C51 Cl53 1.623(13) . ?
C51 Cl52 1.731(13) . ?
C61 Cl63 1.707(11) . ?
C61 Cl62 1.720(11) . ?

loop_
_geom_torsion_atom_site_label_1
_geom_torsion_atom_site_label_2
_geom_torsion_atom_site_label_3
_geom_torsion_atom_site_label_4
_geom_torsion
_geom_torsion_site_symmetry_1
_geom_torsion_site_symmetry_2
_geom_torsion_site_symmetry_3
_geom_torsion_site_symmetry_4
_geom_torsion_publ_flag
P1 C1 C2 N3 30(13) . . . . ?
P2 C1 C2 N3 -70(13) . . . . ?
C2 C1 P1 C21 143.7(4) . . . . ?
P2 C1 P1 C21 -103.3(2) . . . . ?
C2 C1 P1 C11 26.4(4) . . . . ?
P2 C1 P1 C11 139.4(2) . . . . ?
C2 C1 P1 Pd -97.6(3) . . . . ?
P2 C1 P1 Pd 15.44(19) . . . . ?
C2 C1 P1 P2 -113.0(4) . . . . ?
P2 Pd P1 C21 98.0(2) . . . . ?
Cl2 Pd P1 C21 -84.9(2) . . . . ?
Cl1 Pd P1 C21 94.3(4) . . . . ?
P2 Pd P1 C11 -129.6(2) . . . . ?
Cl2 Pd P1 C11 47.5(2) . . . . ?
Cl1 Pd P1 C11 -133.3(3) . . . . ?
P2 Pd P1 C1 -13.47(17) . . . . ?
Cl2 Pd P1 C1 163.65(17) . . . . ?
Cl1 Pd P1 C1 -17.1(4) . . . . ?
Cl2 Pd P1 P2 177.12(5) . . . . ?
Cl1 Pd P1 P2 -3.6(3) . . . . ?
C21 P1 C11 C12 -25.7(5) . . . . ?
C1 P1 C11 C12 90.7(5) . . . . ?
Pd P1 C11 C12 -161.1(4) . . . . ?
P2 P1 C11 C12 133.1(4) . . . . ?
C21 P1 C11 C16 154.3(4) . . . . ?
C1 P1 C11 C16 -89.3(5) . . . . ?
Pd P1 C11 C16 18.9(5) . . . . ?
P2 P1 C11 C16 -46.9(6) . . . . ?
C16 C11 C12 C13 -1.2(9) . . . . ?
P1 C11 C12 C13 178.8(5) . . . . ?
C11 C12 C13 C14 1.0(10) . . . . ?
C12 C13 C14 C15 -0.1(11) . . . . ?
C13 C14 C15 C16 -0.6(11) . . . . ?
C14 C15 C16 C11 0.4(10) . . . . ?
C12 C11 C16 C15 0.5(9) . . . . ?
P1 C11 C16 C15 -179.5(5) . . . . ?
C11 P1 C21 C22 -91.1(5) . . . . ?
C1 P1 C21 C22 150.7(4) . . . . ?
Pd P1 C21 C22 46.3(5) . . . . ?
P2 P1 C21 C22 104.0(4) . . . . ?
C11 P1 C21 C26 85.6(6) . . . . ?
C1 P1 C21 C26 -32.6(6) . . . . ?
Pd P1 C21 C26 -137.0(5) . . . . ?
P2 P1 C21 C26 -79.3(5) . . . . ?
C26 C21 C22 C23 -1.7(9) . . . . ?
P1 C21 C22 C23 175.1(5) . . . . ?
C21 C22 C23 C24 1.5(11) . . . . ?
C22 C23 C24 C25 -1.5(13) . . . . ?
C23 C24 C25 C26 1.8(14) . . . . ?
C24 C25 C26 C21 -1.9(13) . . . . ?
C22 C21 C26 C25 1.9(10) . . . . ?
P1 C21 C26 C25 -174.8(6) . . . . ?
C2 C1 P2 C41 -142.8(4) . . . . ?
P1 C1 P2 C41 104.8(2) . . . . ?
C2 C1 P2 C31 -25.9(4) . . . . ?
P1 C1 P2 C31 -138.3(2) . . . . ?
C2 C1 P2 Pd 96.9(3) . . . . ?
P1 C1 P2 Pd -15.45(19) . . . . ?
C2 C1 P2 P1 112.4(4) . . . . ?
P1 Pd P2 C41 -99.0(2) . . . . ?
Cl2 Pd P2 C41 -115.7(4) . . . . ?
Cl1 Pd P2 C41 80.4(2) . . . . ?
P1 Pd P2 C31 129.1(2) . . . . ?
Cl2 Pd P2 C31 112.4(4) . . . . ?
Cl1 Pd P2 C31 -51.6(2) . . . . ?
P1 Pd P2 C1 13.44(17) . . . . ?
Cl2 Pd P2 C1 -3.3(4) . . . . ?
Cl1 Pd P2 C1 -167.20(17) . . . . ?
Cl2 Pd P2 P1 -16.7(3) . . . . ?
Cl1 Pd P2 P1 179.36(5) . . . . ?
C21 P1 P2 C41 0.7(3) . . . . ?
C11 P1 P2 C41 -157.7(3) . . . . ?
C1 P1 P2 C41 -92.0(3) . . . . ?
Pd P1 P2 C41 107.42(19) . . . . ?
C21 P1 P2 C31 159.3(3) . . . . ?
C11 P1 P2 C31 0.9(4) . . . . ?
C1 P1 P2 C31 66.6(4) . . . . ?
Pd P1 P2 C31 -94.0(3) . . . . ?
C21 P1 P2 C1 92.7(3) . . . . ?
C11 P1 P2 C1 -65.6(4) . . . . ?
Pd P1 P2 C1 -160.5(2) . . . . ?
C21 P1 P2 Pd -106.7(2) . . . . ?
C11 P1 P2 Pd 94.9(3) . . . . ?
C1 P1 P2 Pd 160.5(2) . . . . ?
C41 P2 C31 C32 -156.3(5) . . . . ?
C1 P2 C31 C32 87.0(5) . . . . ?
Pd P2 C31 C32 -20.5(5) . . . . ?
P1 P2 C31 C32 44.4(6) . . . . ?
C41 P2 C31 C36 23.8(5) . . . . ?
C1 P2 C31 C36 -92.8(5) . . . . ?
Pd P2 C31 C36 159.7(4) . . . . ?
P1 P2 C31 C36 -135.5(4) . . . . ?
C36 C31 C32 C33 0.3(9) . . . . ?
P2 C31 C32 C33 -179.6(5) . . . . ?
C31 C32 C33 C34 -0.5(10) . . . . ?
C32 C33 C34 C35 0.0(10) . . . . ?
C33 C34 C35 C36 0.6(11) . . . . ?
C34 C35 C36 C31 -0.8(10) . . . . ?
C32 C31 C36 C35 0.4(9) . . . . ?
P2 C31 C36 C35 -179.8(5) . . . . ?
C31 P2 C41 C42 -84.0(6) . . . . ?
C1 P2 C41 C42 34.1(6) . . . . ?
Pd P2 C41 C42 139.3(5) . . . . ?
P1 P2 C41 C42 80.8(5) . . . . ?
C31 P2 C41 C46 91.4(5) . . . . ?
C1 P2 C41 C46 -150.5(4) . . . . ?
Pd P2 C41 C46 -45.3(5) . . . . ?
P1 P2 C41 C46 -103.8(4) . . . . ?
C46 C41 C42 C43 0.0(10) . . . . ?
P2 C41 C42 C43 175.3(6) . . . . ?
C41 C42 C43 C44 -0.7(13) . . . . ?
C42 C43 C44 C45 1.0(14) . . . . ?
C43 C44 C45 C46 -0.5(13) . . . . ?
C44 C45 C46 C41 -0.2(11) . . . . ?
C42 C41 C46 C45 0.4(9) . . . . ?
P2 C41 C46 C45 -175.1(5) . . . . ?
